data_2237126
loop_
_publ_author_name
'Butcher, Ray J.'
'Mahan, Aneeka'
'Nayak, P. S.'
'Narayana, B.'
'Yathirajan, H. S.'

_publ_section_title
;
 2-(2,4-Dichlorophenyl)-<i>N</i>-(1,5-dimethyl-3-oxo-2-phenyl-2,3-dihydro-1<i>H</i>-pyrazol-4-yl)acetamide
;
_journal_coeditor_code BT6879
_journal_issue 1
_journal_name_full 'Acta Crystallographica Section E'
_journal_page_first o39
_journal_paper_doi 10.1107/S1600536812049628
_journal_volume 69
_journal_year 2013
_chemical_formula_iupac 'C19 H17 Cl2 N3 O2'
_chemical_formula_moiety 'C19 H17 Cl2 N3 O2'
_chemical_formula_sum 'C19 H17 Cl2 N3 O2'
_chemical_formula_weight 390.26
_chemical_name_systematic
;
2-(2,4-Dichlorophenyl)-<i>N</i>-(1,5-dimethyl-3-oxo-2-phenyl-2,3-dihydro-
1<i>H</i>-pyrazol-4-yl)acetamide
;
_space_group_IT_number 15
_symmetry_cell_setting monoclinic
_symmetry_space_group_name_Hall '-C 2yc'
_symmetry_space_group_name_H-M 'C 1 2/c 1'
_atom_sites_solution_hydrogens geom
_atom_sites_solution_primary direct
_atom_sites_solution_secondary difmap
_audit_creation_method SHELXL-97
_cell_angle_alpha 90.00
_cell_angle_beta 119.772(3)
_cell_angle_gamma 90.00
_cell_formula_units_Z 8
_cell_length_a 25.1853(5)
_cell_length_b 8.18108(9)
_cell_length_c 21.0978(4)
_cell_measurement_reflns_used 9236
_cell_measurement_temperature 123(2)
_cell_measurement_theta_max 75.5216
_cell_measurement_theta_min 3.5303
_cell_volume 3773.28(16)
_computing_cell_refinement
;
CrysAlis PRO (Agilent, 2011)
;
_computing_data_collection
;
CrysAlis PRO (Agilent, 2011)
;
_computing_data_reduction
;
CrysAlis PRO (Agilent, 2011)
;
_computing_molecular_graphics 'SHELXTL (Sheldrick, 2008)'
_computing_publication_material 'SHELXTL (Sheldrick, 2008)'
_computing_structure_refinement 'SHELXL97 (Sheldrick, 2008)'
_computing_structure_solution 'SHELXS97 (Sheldrick, 2008)'
_diffrn_ambient_temperature 123(2)
_diffrn_detector_area_resol_mean 10.5081
_diffrn_measured_fraction_theta_full 1.000
_diffrn_measured_fraction_theta_max 0.978
_diffrn_measurement_device_type 'Agilent Xcalibur (Ruby, Gemini)'
_diffrn_measurement_method '\w scans'
_diffrn_radiation_monochromator graphite
_diffrn_radiation_source 'Enhance (Cu) X-ray Source'
_diffrn_radiation_type CuK\a
_diffrn_radiation_wavelength 1.54184
_diffrn_reflns_av_R_equivalents 0.0268
_diffrn_reflns_av_sigmaI/netI 0.0236
_diffrn_reflns_limit_h_max 31
_diffrn_reflns_limit_h_min -31
_diffrn_reflns_limit_k_max 10
_diffrn_reflns_limit_k_min -5
_diffrn_reflns_limit_l_max 26
_diffrn_reflns_limit_l_min -24
_diffrn_reflns_number 12628
_diffrn_reflns_theta_full 67.50
_diffrn_reflns_theta_max 75.71
_diffrn_reflns_theta_min 4.04
_exptl_absorpt_coefficient_mu 3.249
_exptl_absorpt_correction_T_max 0.804
_exptl_absorpt_correction_T_min 0.429
_exptl_absorpt_correction_type analytical
_exptl_absorpt_process_details
;
[CrysAlis PRO (Agilent, 2011), based on expressions derived by
Clark & Reid (1995)]
;
_exptl_crystal_colour colorless
_exptl_crystal_density_diffrn 1.374
_exptl_crystal_density_method 'not measured'
_exptl_crystal_description plate
_exptl_crystal_F_000 1616
_exptl_crystal_size_max 0.5866
_exptl_crystal_size_mid 0.2159
_exptl_crystal_size_min 0.0806
_refine_diff_density_max 0.573
_refine_diff_density_min -0.302
_refine_ls_extinction_method none
_refine_ls_goodness_of_fit_ref 1.049
_refine_ls_hydrogen_treatment constr
_refine_ls_matrix_type full
_refine_ls_number_parameters 237
_refine_ls_number_reflns 3849
_refine_ls_number_restraints 0
_refine_ls_restrained_S_all 1.049
_refine_ls_R_factor_all 0.0367
_refine_ls_R_factor_gt 0.0353
_refine_ls_shift/su_max 0.001
_refine_ls_shift/su_mean 0.000
_refine_ls_structure_factor_coef Fsqd
_refine_ls_weighting_details 'calc w=1/[\s^2^(Fo^2^)+(0.0530P)^2^+3.0975P] where P=(Fo^2^+2Fc^2^)/3'
_refine_ls_weighting_scheme calc
_refine_ls_wR_factor_gt 0.0941
_refine_ls_wR_factor_ref 0.0952
_reflns_number_gt 3663
_reflns_number_total 3849
_reflns_threshold_expression I>2sigma(I)
_cod_data_source_file bt6879.cif
_cod_data_source_block I
_cod_original_cell_volume 3773.26(16)
_cod_original_sg_symbol_H-M 'C 2/c'
_cod_database_code 2237126
_cod_database_fobs_code 2237126

loop_
_symmetry_equiv_pos_as_xyz
'x, y, z'
'-x, y, -z+1/2'
'x+1/2, y+1/2, z'
'-x+1/2, y+1/2, -z+1/2'
'-x, -y, -z'
'x, -y, z-1/2'
'-x+1/2, -y+1/2, -z'
'x+1/2, -y+1/2, z-1/2'

loop_
_atom_site_type_symbol
_atom_site_label
_atom_site_fract_x
_atom_site_fract_y
_atom_site_fract_z
_atom_site_U_iso_or_equiv
_atom_site_adp_type
_atom_site_calc_flag
_atom_site_refinement_flags
_atom_site_occupancy
_atom_site_symmetry_multiplicity
Cl Cl1 0.322039(15) 0.55288(4) 0.50139(2) 0.03074(11) Uani d . 1 1
Cl Cl2 0.26743(2) 1.17963(5) 0.42432(2) 0.04088(13) Uani d . 1 1
O O1 0.48051(5) 0.65179(13) 0.60154(6) 0.0275(2) Uani d . 1 1
O O2 0.58614(5) 0.26875(13) 0.77321(5) 0.0281(2) Uani d . 1 1
N N1 0.46909(5) 0.42833(14) 0.65739(6) 0.0225(2) Uani d . 1 1
H H1A 0.4505 0.3881 0.6799 0.027 Uiso calc R 1 1
N N2 0.54781(5) 0.15657(15) 0.59681(6) 0.0229(2) Uani d . 1 1
N N3 0.58823(5) 0.16033(15) 0.67299(6) 0.0230(2) Uani d . 1 1
C C1 0.37725(6) 0.80141(17) 0.59726(8) 0.0237(3) Uani d . 1 1
C C2 0.33397(6) 0.75827(17) 0.52636(8) 0.0230(3) Uani d . 1 1
C C3 0.29970(6) 0.87188(18) 0.47298(8) 0.0255(3) Uani d . 1 1
H H3A 0.2701 0.8385 0.4251 0.031 Uiso calc R 1 1
C C4 0.30983(7) 1.03615(18) 0.49149(8) 0.0263(3) Uani d . 1 1
C C5 0.35183(7) 1.08602(19) 0.56138(9) 0.0299(3) Uani d . 1 1
H H5A 0.3579 1.1989 0.5735 0.036 Uiso calc R 1 1
C C6 0.38487(7) 0.96809(19) 0.61340(8) 0.0288(3) Uani d . 1 1
H H6A 0.4136 1.0018 0.6616 0.035 Uiso calc R 1 1
C C7 0.41457(7) 0.67467(18) 0.65363(8) 0.0276(3) Uani d . 1 1
H H7A 0.3868 0.5946 0.6574 0.033 Uiso calc R 1 1
H H7B 0.4387 0.7282 0.7018 0.033 Uiso calc R 1 1
C C8 0.45797(6) 0.58490(17) 0.63435(7) 0.0217(3) Uani d . 1 1
C C9 0.50922(6) 0.32646(16) 0.64690(7) 0.0212(3) Uani d . 1 1
C C10 0.50219(6) 0.26811(17) 0.58283(7) 0.0220(3) Uani d . 1 1
C C11 0.45465(7) 0.30761(19) 0.50647(8) 0.0278(3) Uani d . 1 1
H H11A 0.4249 0.3838 0.5071 0.042 Uiso calc R 1 1
H H11B 0.4337 0.2070 0.4811 0.042 Uiso calc R 1 1
H H11C 0.4741 0.3580 0.4809 0.042 Uiso calc R 1 1
C C12 0.57913(8) 0.1578(2) 0.55384(8) 0.0307(3) Uani d . 1 1
H H12A 0.5490 0.1455 0.5019 0.046 Uiso calc R 1 1
H H12B 0.6084 0.0671 0.5694 0.046 Uiso calc R 1 1
H H12C 0.6010 0.2615 0.5615 0.046 Uiso calc R 1 1
C C13 0.56376(6) 0.25707(17) 0.70619(7) 0.0219(3) Uani d . 1 1
C C14 0.62640(6) 0.02126(18) 0.70612(7) 0.0236(3) Uani d . 1 1
C C15 0.60320(8) -0.13441(19) 0.68234(8) 0.0305(3) Uani d . 1 1
H H15A 0.5620 -0.1488 0.6446 0.037 Uiso calc R 1 1
C C16 0.64078(10) -0.2690(2) 0.71423(10) 0.0428(4) Uani d . 1 1
H H16A 0.6256 -0.3760 0.6978 0.051 Uiso calc R 1 1
C C17 0.70029(10) -0.2473(3) 0.76984(10) 0.0494(5) Uani d . 1 1
H H17A 0.7259 -0.3395 0.7917 0.059 Uiso calc R 1 1
C C18 0.72255(9) -0.0917(3) 0.79377(10) 0.0491(5) Uani d . 1 1
H H18A 0.7634 -0.0777 0.8323 0.059 Uiso calc R 1 1
C C19 0.68580(7) 0.0448(2) 0.76203(9) 0.0352(4) Uani d . 1 1
H H19A 0.7012 0.1518 0.7784 0.042 Uiso calc R 1 1

loop_
_atom_site_aniso_label
_atom_site_aniso_U_11
_atom_site_aniso_U_22
_atom_site_aniso_U_33
_atom_site_aniso_U_12
_atom_site_aniso_U_13
_atom_site_aniso_U_23
Cl1 0.02802(19) 0.01940(18) 0.0432(2) -0.00059(12) 0.01644(16) -0.00417(13)
Cl2 0.0505(2) 0.0273(2) 0.0381(2) 0.01167(16) 0.01682(19) 0.00933(15)
O1 0.0318(5) 0.0260(5) 0.0317(5) 0.0038(4) 0.0210(4) 0.0068(4)
O2 0.0340(5) 0.0323(6) 0.0187(5) 0.0082(4) 0.0136(4) 0.0003(4)
N1 0.0281(6) 0.0239(6) 0.0229(5) 0.0047(5) 0.0182(5) 0.0043(4)
N2 0.0277(6) 0.0261(6) 0.0175(5) 0.0045(5) 0.0131(5) 0.0010(4)
N3 0.0270(6) 0.0255(6) 0.0182(5) 0.0053(5) 0.0126(5) 0.0010(4)
C1 0.0260(6) 0.0233(7) 0.0274(7) 0.0042(5) 0.0175(6) 0.0007(5)
C2 0.0237(6) 0.0177(6) 0.0317(7) 0.0002(5) 0.0169(6) -0.0022(5)
C3 0.0228(6) 0.0252(7) 0.0283(7) 0.0023(5) 0.0125(6) -0.0013(6)
C4 0.0279(7) 0.0219(7) 0.0313(7) 0.0060(5) 0.0163(6) 0.0047(5)
C5 0.0329(7) 0.0199(7) 0.0375(8) 0.0013(6) 0.0178(6) -0.0024(6)
C6 0.0306(7) 0.0265(7) 0.0279(7) 0.0021(6) 0.0134(6) -0.0042(6)
C7 0.0343(7) 0.0284(7) 0.0265(7) 0.0083(6) 0.0201(6) 0.0035(6)
C8 0.0239(6) 0.0239(7) 0.0182(6) 0.0027(5) 0.0112(5) 0.0012(5)
C9 0.0257(6) 0.0212(6) 0.0210(6) 0.0022(5) 0.0149(5) 0.0028(5)
C10 0.0259(6) 0.0212(6) 0.0222(6) 0.0017(5) 0.0143(5) 0.0023(5)
C11 0.0311(7) 0.0315(8) 0.0200(6) 0.0054(6) 0.0122(6) 0.0016(5)
C12 0.0407(8) 0.0339(8) 0.0276(7) 0.0103(6) 0.0247(7) 0.0049(6)
C13 0.0265(6) 0.0215(6) 0.0219(6) 0.0011(5) 0.0152(5) 0.0005(5)
C14 0.0269(7) 0.0276(7) 0.0212(6) 0.0067(5) 0.0157(6) 0.0029(5)
C15 0.0384(8) 0.0285(8) 0.0274(7) 0.0029(6) 0.0184(6) 0.0018(6)
C16 0.0682(12) 0.0297(8) 0.0372(9) 0.0139(8) 0.0312(9) 0.0059(7)
C17 0.0635(12) 0.0501(11) 0.0374(9) 0.0336(10) 0.0273(9) 0.0158(8)
C18 0.0354(9) 0.0679(13) 0.0355(9) 0.0211(9) 0.0112(7) 0.0108(9)
C19 0.0299(7) 0.0423(9) 0.0295(7) 0.0038(7) 0.0119(6) 0.0006(7)

loop_
_atom_type_symbol
_atom_type_description
_atom_type_scat_dispersion_real
_atom_type_scat_dispersion_imag
_atom_type_scat_source
C C 0.0181 0.0091 'International Tables Vol C Tables 4.2.6.8 and 6.1.1.4'
H H 0.0000 0.0000 'International Tables Vol C Tables 4.2.6.8 and 6.1.1.4'
N N 0.0311 0.0180 'International Tables Vol C Tables 4.2.6.8 and 6.1.1.4'
O O 0.0492 0.0322 'International Tables Vol C Tables 4.2.6.8 and 6.1.1.4'
Cl Cl 0.3639 0.7018 'International Tables Vol C Tables 4.2.6.8 and 6.1.1.4'

loop_
_geom_angle_atom_site_label_1
_geom_angle_atom_site_label_2
_geom_angle_atom_site_label_3
_geom_angle
C8 N1 C9 122.77(11)
C8 N1 H1A 118.6
C9 N1 H1A 118.6
C10 N2 N3 106.37(10)
C10 N2 C12 120.64(11)
N3 N2 C12 113.45(11)
C13 N3 N2 109.70(11)
C13 N3 C14 124.55(11)
N2 N3 C14 117.97(11)
C2 C1 C6 116.75(13)
C2 C1 C7 121.62(13)
C6 C1 C7 121.63(13)
C3 C2 C1 123.01(13)
C3 C2 Cl1 117.25(11)
C1 C2 Cl1 119.73(11)
C2 C3 C4 117.95(13)
C2 C3 H3A 121.0
C4 C3 H3A 121.0
C5 C4 C3 121.51(14)
C5 C4 Cl2 120.34(12)
C3 C4 Cl2 118.15(12)
C4 C5 C6 118.67(14)
C4 C5 H5A 120.7
C6 C5 H5A 120.7
C5 C6 C1 122.10(14)
C5 C6 H6A 119.0
C1 C6 H6A 119.0
C1 C7 C8 111.65(11)
C1 C7 H7A 109.3
C8 C7 H7A 109.3
C1 C7 H7B 109.3
C8 C7 H7B 109.3
H7A C7 H7B 108.0
O1 C8 N1 123.92(12)
O1 C8 C7 122.02(13)
N1 C8 C7 114.06(12)
C10 C9 N1 127.88(13)
C10 C9 C13 108.83(12)
N1 C9 C13 123.13(12)
C9 C10 N2 109.64(12)
C9 C10 C11 129.58(13)
N2 C10 C11 120.77(12)
C10 C11 H11A 109.5
C10 C11 H11B 109.5
H11A C11 H11B 109.5
C10 C11 H11C 109.5
H11A C11 H11C 109.5
H11B C11 H11C 109.5
N2 C12 H12A 109.5
N2 C12 H12B 109.5
H12A C12 H12B 109.5
N2 C12 H12C 109.5
H12A C12 H12C 109.5
H12B C12 H12C 109.5
O2 C13 N3 123.76(13)
O2 C13 C9 131.24(13)
N3 C13 C9 104.95(11)
C19 C14 C15 121.28(14)
C19 C14 N3 119.11(14)
C15 C14 N3 119.61(13)
C14 C15 C16 119.30(16)
C14 C15 H15A 120.4
C16 C15 H15A 120.4
C17 C16 C15 120.07(18)
C17 C16 H16A 120.0
C15 C16 H16A 120.0
C16 C17 C18 120.05(17)
C16 C17 H17A 120.0
C18 C17 H17A 120.0
C17 C18 C19 120.76(18)
C17 C18 H18A 119.6
C19 C18 H18A 119.6
C14 C19 C18 118.54(17)
C14 C19 H19A 120.7
C18 C19 H19A 120.7

loop_
_geom_bond_atom_site_label_1
_geom_bond_atom_site_label_2
_geom_bond_distance
Cl1 C2 1.7419(14)
Cl2 C4 1.7388(15)
O1 C8 1.2210(17)
O2 C13 1.2390(17)
N1 C8 1.3492(18)
N1 C9 1.4097(17)
N1 H1A 0.8800
N2 C10 1.3796(18)
N2 N3 1.4128(15)
N2 C12 1.4678(17)
N3 C13 1.3874(17)
N3 C14 1.4282(18)
C1 C2 1.390(2)
C1 C6 1.395(2)
C1 C7 1.504(2)
C2 C3 1.383(2)
C3 C4 1.387(2)
C3 H3A 0.9500
C4 C5 1.382(2)
C5 C6 1.386(2)
C5 H5A 0.9500
C6 H6A 0.9500
C7 C8 1.5302(18)
C7 H7A 0.9900
C7 H7B 0.9900
C9 C10 1.3597(19)
C9 C13 1.4378(19)
C10 C11 1.4892(19)
C11 H11A 0.9800
C11 H11B 0.9800
C11 H11C 0.9800
C12 H12A 0.9800
C12 H12B 0.9800
C12 H12C 0.9800
C14 C19 1.383(2)
C14 C15 1.387(2)
C15 C16 1.388(2)
C15 H15A 0.9500
C16 C17 1.381(3)
C16 H16A 0.9500
C17 C18 1.382(3)
C17 H17A 0.9500
C18 C19 1.392(3)
C18 H18A 0.9500
C19 H19A 0.9500

loop_
_geom_hbond_atom_site_label_D
_geom_hbond_atom_site_label_H
_geom_hbond_atom_site_label_A
_geom_hbond_site_symmetry_A
_geom_hbond_distance_DH
_geom_hbond_distance_HA
_geom_hbond_distance_DA
_geom_hbond_angle_DHA
N1 H1A O2 2_656 0.88 1.92 2.7938(15) 171.4

loop_
_geom_torsion_atom_site_label_1
_geom_torsion_atom_site_label_2
_geom_torsion_atom_site_label_3
_geom_torsion_atom_site_label_4
_geom_torsion
C10 N2 N3 C13 7.36(15)
C12 N2 N3 C13 142.30(12)
C10 N2 N3 C14 158.08(12)
C12 N2 N3 C14 -66.98(16)
C6 C1 C2 C3 0.5(2)
C7 C1 C2 C3 -178.87(13)
C6 C1 C2 Cl1 179.45(10)
C7 C1 C2 Cl1 0.12(18)
C1 C2 C3 C4 0.7(2)
Cl1 C2 C3 C4 -178.31(10)
C2 C3 C4 C5 -1.4(2)
C2 C3 C4 Cl2 179.34(10)
C3 C4 C5 C6 0.9(2)
Cl2 C4 C5 C6 -179.86(11)
C4 C5 C6 C1 0.4(2)
C2 C1 C6 C5 -1.0(2)
C7 C1 C6 C5 178.33(14)
C2 C1 C7 C8 66.19(18)
C6 C1 C7 C8 -113.11(15)
C9 N1 C8 O1 1.2(2)
C9 N1 C8 C7 -178.10(13)
C1 C7 C8 O1 31.9(2)
C1 C7 C8 N1 -148.72(13)
C8 N1 C9 C10 -67.1(2)
C8 N1 C9 C13 117.97(15)
N1 C9 C10 N2 -172.50(13)
C13 C9 C10 N2 3.05(16)
N1 C9 C10 C11 7.1(2)
C13 C9 C10 C11 -177.35(14)
N3 N2 C10 C9 -6.32(15)
C12 N2 C10 C9 -137.32(14)
N3 N2 C10 C11 174.04(12)
C12 N2 C10 C11 43.0(2)
N2 N3 C13 O2 172.17(13)
C14 N3 C13 O2 23.8(2)
N2 N3 C13 C9 -5.45(15)
C14 N3 C13 C9 -153.82(13)
C10 C9 C13 O2 -175.84(15)
N1 C9 C13 O2 0.0(2)
C10 C9 C13 N3 1.53(15)
N1 C9 C13 N3 177.34(12)
C13 N3 C14 C19 -72.00(19)
N2 N3 C14 C19 142.00(13)
C13 N3 C14 C15 107.33(16)
N2 N3 C14 C15 -38.67(17)
C19 C14 C15 C16 -1.4(2)
N3 C14 C15 C16 179.28(14)
C14 C15 C16 C17 1.1(2)
C15 C16 C17 C18 -0.1(3)
C16 C17 C18 C19 -0.5(3)
C15 C14 C19 C18 0.8(2)
N3 C14 C19 C18 -179.91(15)
C17 C18 C19 C14 0.2(3)

loop_
_cod_related_entry_id
_cod_related_entry_database
_cod_related_entry_code
1 ChemSpider 1875837
